data_2242346
loop_
_publ_author_name
'Baptayev, Bakhytzhan'
'Adilov, Salimgerey'

_publ_section_title
;
 Crystal structure of
 5,15-bis(4-methylphenyl)-10,20-bis(4-nitrophenyl)porphyrin nitrobenzene
 disolvate
;
_journal_issue 1
_journal_name_full 'Acta Crystallographica Section E'
_journal_page_first 55
_journal_page_last 58
_journal_paper_doi 10.1107/S2056989017017868
_journal_volume 74
_journal_year 2018
_chemical_formula_iupac 'C46 H32 N6 O4, 2C6 H5 N O2'
_chemical_formula_moiety 'C46 H32 N6 O4, 2(C6 H5 N O2)'
_chemical_formula_sum 'C58 H42 N8 O8'
_chemical_formula_weight 979.03
_chemical_name_systematic
;
5,15-Bis(4-methylphenyl)-10,20-bis(4-nitrophenyl)porphyrin nitrobenzene
disolvate
;
_space_group_crystal_system triclinic
_space_group_IT_number 2
_space_group_name_Hall '-P 1'
_space_group_name_H-M_alt 'P -1'
_symmetry_space_group_name_Hall '-P 1'
_symmetry_space_group_name_H-M 'P -1'
_atom_sites_solution_primary direct
_audit_creation_method
;
Olex2 1.2
(compiled 2016.09.09 svn.r3337 for OlexSys, GUI svn.r5227)
;
_cell_angle_alpha 76.710(5)
_cell_angle_beta 79.440(5)
_cell_angle_gamma 78.173(5)
_cell_formula_units_Z 1
_cell_length_a 7.957(3)
_cell_length_b 9.656(3)
_cell_length_c 16.568(5)
_cell_measurement_reflns_used 832
_cell_measurement_temperature 193
_cell_measurement_theta_max 55.401
_cell_measurement_theta_min 5.510
_cell_volume 1200.1(7)
_computing_cell_refinement
;
SAINT (Bruker, 2005)
;
_computing_data_collection
;
SMART (Bruker, 2005)
;
_computing_data_reduction
;
SAINT (Bruker, 2005)
;
_computing_molecular_graphics
;
<i>OLEX2</i> (Dolomanov <i>et al.</i>,  2009) and Mercury (Macrae <i>et
al.</i>,  2008)
;
_computing_publication_material
;
<i>OLEX2</i> (Dolomanov <i>et al.</i>,  2009), SHELXTL (Sheldrick,
2008) and publCIF
(Westrip, 2010)
;
_computing_structure_refinement
;
<i>Olex2.refine</i> (Bourhis <i>et al.</i>,  2015)
;
_computing_structure_solution
;
SIR2004 (Burla <i>et al.</i>,  2007)
;
_diffrn_ambient_temperature 193
_diffrn_measured_fraction_theta_full 0.9841
_diffrn_measured_fraction_theta_max 0.9596
_diffrn_measurement_device 'Bruker APEXII CCD'
_diffrn_measurement_device_type 'Bruker SMART CCD area detector'
_diffrn_measurement_method '\f and \w scans'
_diffrn_radiation_monochromator graphite
_diffrn_radiation_source 'fine-focus sealed tube'
_diffrn_radiation_type 'Mo K\a'
_diffrn_radiation_wavelength 0.71073
_diffrn_reflns_av_R_equivalents 0.0661
_diffrn_reflns_limit_h_max 10
_diffrn_reflns_limit_h_min -10
_diffrn_reflns_limit_k_max 12
_diffrn_reflns_limit_k_min -12
_diffrn_reflns_limit_l_max 21
_diffrn_reflns_limit_l_min -14
_diffrn_reflns_number 7891
_diffrn_reflns_theta_full 26.00
_diffrn_reflns_theta_max 27.88
_diffrn_reflns_theta_min 1.28
_exptl_absorpt_coefficient_mu 0.092
_exptl_absorpt_correction_T_max 0.991
_exptl_absorpt_correction_T_min 0.830
_exptl_absorpt_correction_type multi-scan
_exptl_absorpt_process_details
;
(SADABS; Bruker, 2005)
;
_exptl_crystal_colour 'dark red'
_exptl_crystal_density_diffrn 1.3546
_exptl_crystal_description plate
_exptl_crystal_F_000 510.2496
_exptl_crystal_size_max 0.2
_exptl_crystal_size_mid 0.15
_exptl_crystal_size_min 0.1
_refine_diff_density_max 0.8013
_refine_diff_density_min -0.3662
_refine_ls_goodness_of_fit_ref 1.0465
_refine_ls_hydrogen_treatment refall
_refine_ls_matrix_type full
_refine_ls_number_constraints 42
_refine_ls_number_parameters 334
_refine_ls_number_reflns 5512
_refine_ls_number_restraints 0
_refine_ls_restrained_S_all 1.0465
_refine_ls_R_factor_all 0.0849
_refine_ls_R_factor_gt 0.0643
_refine_ls_shift/su_max 0.0008
_refine_ls_shift/su_mean 0.0001
_refine_ls_structure_factor_coef Fsqd
_refine_ls_weighting_details 'w=1/[\s^2^(Fo^2^)+(0.0885P)^2^+0.7087P] where P=(Fo^2^+2Fc^2^)/3'
_refine_ls_weighting_scheme calc
_refine_ls_wR_factor_gt 0.1737
_refine_ls_wR_factor_ref 0.1893
_reflns_number_gt 4072
_reflns_number_total 5512
_reflns_threshold_expression I>2\s(I)
_cod_data_source_file su5408sup1.cif
_cod_data_source_block I
_cod_database_code 2242346

loop_
_space_group_symop_id
_space_group_symop_operation_xyz
1 x,y,z
2 -x,-y,-z

loop_
_atom_site_type_symbol
_atom_site_label
_atom_site_fract_x
_atom_site_fract_y
_atom_site_fract_z
_atom_site_U_iso_or_equiv
_atom_site_adp_type
_atom_site_occupancy
C C1 -0.4023(2) 1.1991(2) -0.03569(12) 0.0242(4) Uani 1.000000
N N1 -0.2172(2) 1.08626(18) 0.07401(10) 0.0253(4) Uani 1.000000
H H1 -0.1213(2) 1.05861(18) 0.04157(10) 0.0304(4) Uiso 0.500000
O O1 -1.0421(2) 1.6738(2) -0.15516(13) 0.0524(5) Uani 1.000000
C C2 -0.3711(2) 1.1584(2) 0.04770(13) 0.0254(4) Uani 1.000000
N N2 0.1210(2) 0.91439(18) 0.10379(10) 0.0249(4) Uani 1.000000
H H2 0.0670(2) 0.94670(18) 0.05953(10) 0.0299(4) Uiso 0.500000
O O2 -1.1746(2) 1.4941(2) -0.09963(14) 0.0598(6) Uani 1.000000
C C3 -0.4958(3) 1.1826(2) 0.11990(13) 0.0293(4) Uani 1.000000
H H3 -0.6126(3) 1.2307(2) 0.11960(13) 0.0351(5) Uiso 1.000000
N N3 -1.0444(2) 1.5482(2) -0.11856(12) 0.0348(4) Uani 1.000000
C C4 -0.4157(3) 1.1240(2) 0.18851(13) 0.0294(4) Uani 1.000000
H H4 -0.4667(3) 1.1223(2) 0.24519(13) 0.0353(5) Uiso 1.000000
C C5 -0.2391(3) 1.0648(2) 0.15975(13) 0.0257(4) Uani 1.000000
C C6 -0.1130(3) 0.9975(2) 0.21153(12) 0.0258(4) Uani 1.000000
C C7 0.0548(3) 0.9304(2) 0.18412(12) 0.0263(4) Uani 1.000000
C C8 0.1855(3) 0.8648(3) 0.23783(13) 0.0331(5) Uani 1.000000
H H8 0.1742(3) 0.8620(3) 0.29623(13) 0.0397(6) Uiso 1.000000
C C9 0.3270(3) 0.8079(3) 0.18946(13) 0.0328(5) Uani 1.000000
H H9 0.4332(3) 0.7571(3) 0.20771(13) 0.0394(6) Uiso 1.000000
C C10 0.2867(2) 0.8387(2) 0.10502(12) 0.0253(4) Uani 1.000000
C C11 -0.5730(2) 1.2911(2) -0.05372(12) 0.0245(4) Uani 1.000000
C C12 -0.5801(3) 1.4362(2) -0.08993(16) 0.0356(5) Uani 1.000000
H H12 -0.4777(3) 1.4775(2) -0.10072(16) 0.0427(6) Uiso 1.000000
C C13 -0.7349(3) 1.5219(2) -0.11066(15) 0.0360(5) Uani 1.000000
H H13 -0.7399(3) 1.6216(2) -0.13496(15) 0.0432(6) Uiso 1.000000
C C14 -0.8809(2) 1.4592(2) -0.09523(13) 0.0274(4) Uani 1.000000
C C15 -0.8795(3) 1.3162(3) -0.05707(17) 0.0395(6) Uani 1.000000
H H15 -0.9830(3) 1.2761(3) -0.04532(17) 0.0474(7) Uiso 1.000000
C C16 -0.7239(3) 1.2319(2) -0.03617(16) 0.0370(5) Uani 1.000000
H H16 -0.7207(3) 1.1332(2) -0.00974(16) 0.0443(6) Uiso 1.000000
C C17 -0.1603(3) 0.9982(2) 0.30326(12) 0.0274(4) Uani 1.000000
C C18 -0.1736(4) 1.1229(3) 0.33314(15) 0.0439(6) Uani 1.000000
H H18 -0.1544(4) 1.2097(3) 0.29475(15) 0.0526(7) Uiso 1.000000
C C19 -0.2144(4) 1.1238(3) 0.41821(16) 0.0493(7) Uani 1.000000
H H19 -0.2223(4) 1.2108(3) 0.43721(16) 0.0591(8) Uiso 1.000000
C C20 -0.2439(3) 0.9990(3) 0.47565(14) 0.0382(5) Uani 1.000000
C C21 -0.2353(4) 0.8755(3) 0.44615(15) 0.0463(6) Uani 1.000000
H H21 -0.2577(4) 0.7895(3) 0.48459(15) 0.0556(7) Uiso 1.000000
C C22 -0.1943(3) 0.8742(3) 0.36067(14) 0.0414(6) Uani 1.000000
H H22 -0.1895(3) 0.7877(3) 0.34163(14) 0.0497(7) Uiso 1.000000
C C23 -0.2861(4) 0.9995(4) 0.56844(16) 0.0555(8) Uani 1.000000
H H23a -0.1805(7) 0.963(2) 0.5947(3) 0.0833(12) Uiso 1.000000
H H23b -0.332(3) 1.0984(5) 0.57653(16) 0.0833(12) Uiso 1.000000
H H23c -0.373(2) 0.9378(19) 0.5942(3) 0.0833(12) Uiso 1.000000
C C101 0.6144(3) 0.4878(3) 0.62860(17) 0.0449(6) Uani 1.000000
N N101 0.4624(4) 0.4425(3) 0.6107(2) 0.0671(8) Uani 1.000000
O O101 0.4858(4) 0.3604(3) 0.5613(2) 0.0894(9) Uani 1.000000
C C102 0.5908(4) 0.5772(3) 0.68566(18) 0.0520(7) Uani 1.000000
H H102 0.4780(4) 0.6110(3) 0.71179(18) 0.0624(8) Uiso 1.000000
O O102 0.3212(3) 0.4896(4) 0.6447(3) 0.1102(11) Uani 1.000000
C C103 0.7342(4) 0.6154(4) 0.70340(19) 0.0574(8) Uani 1.000000
H H103 0.7214(4) 0.6759(4) 0.74271(19) 0.0689(9) Uiso 1.000000
C C104 0.8975(4) 0.5666(3) 0.66456(19) 0.0528(7) Uani 1.000000
H H104 0.9964(4) 0.5943(3) 0.67696(19) 0.0633(8) Uiso 1.000000
C C105 0.9175(4) 0.4789(3) 0.60842(18) 0.0504(7) Uani 1.000000
H H105 1.0305(4) 0.4455(3) 0.58236(18) 0.0605(8) Uiso 1.000000
C C106 0.7757(4) 0.4377(3) 0.58887(17) 0.0472(6) Uani 1.000000
H H106 0.7891(4) 0.3771(3) 0.54953(17) 0.0566(7) Uiso 1.000000

loop_
_atom_site_aniso_label
_atom_site_aniso_U_11
_atom_site_aniso_U_22
_atom_site_aniso_U_33
_atom_site_aniso_U_12
_atom_site_aniso_U_13
_atom_site_aniso_U_23
C1 0.0182(9) 0.0227(9) 0.0314(10) -0.0003(7) -0.0061(7) -0.0052(8)
N1 0.0216(8) 0.0256(8) 0.0279(9) 0.0008(6) -0.0059(6) -0.0060(7)
O1 0.0374(10) 0.0453(11) 0.0675(13) 0.0024(8) -0.0168(9) 0.0018(9)
C2 0.0206(9) 0.0225(9) 0.0323(10) 0.0002(7) -0.0044(8) -0.0066(8)
N2 0.0204(8) 0.0260(8) 0.0276(8) 0.0002(6) -0.0061(6) -0.0054(7)
O2 0.0261(9) 0.0670(14) 0.0843(15) -0.0090(9) -0.0175(9) -0.0028(11)
C3 0.0224(9) 0.0308(11) 0.0326(11) 0.0015(8) -0.0029(8) -0.0084(8)
N3 0.0203(9) 0.0442(12) 0.0388(10) -0.0004(8) -0.0083(7) -0.0074(9)
C4 0.0243(10) 0.0304(11) 0.0315(11) 0.0002(8) -0.0015(8) -0.0084(8)
C5 0.0242(9) 0.0230(9) 0.0294(10) -0.0018(7) -0.0035(8) -0.0063(8)
C6 0.0253(10) 0.0247(10) 0.0273(10) -0.0020(8) -0.0043(8) -0.0063(8)
C7 0.0251(10) 0.0261(10) 0.0272(10) -0.0004(8) -0.0067(8) -0.0059(8)
C8 0.0304(11) 0.0401(12) 0.0271(10) 0.0026(9) -0.0099(8) -0.0064(9)
C9 0.0254(10) 0.0397(12) 0.0309(11) 0.0040(9) -0.0106(8) -0.0054(9)
C10 0.0211(9) 0.0249(10) 0.0298(10) -0.0009(7) -0.0072(8) -0.0047(8)
C11 0.0185(9) 0.0260(10) 0.0289(10) -0.0008(7) -0.0045(7) -0.0070(8)
C12 0.0185(9) 0.0302(11) 0.0546(14) -0.0057(8) -0.0073(9) 0.0015(10)
C13 0.0237(10) 0.0265(11) 0.0529(14) -0.0019(8) -0.0103(9) 0.0034(10)
C14 0.0173(9) 0.0333(11) 0.0309(10) 0.0008(8) -0.0060(7) -0.0073(8)
C15 0.0232(10) 0.0350(12) 0.0637(16) -0.0092(9) -0.0140(10) -0.0068(11)
C16 0.0282(11) 0.0241(11) 0.0595(15) -0.0053(9) -0.0127(10) -0.0044(10)
C17 0.0240(9) 0.0308(10) 0.0259(10) 0.0011(8) -0.0052(8) -0.0068(8)
C18 0.0649(17) 0.0350(13) 0.0320(12) -0.0109(12) -0.0054(11) -0.0064(10)
C19 0.0735(19) 0.0401(14) 0.0374(13) -0.0074(13) -0.0073(12) -0.0167(11)
C20 0.0360(12) 0.0456(14) 0.0303(11) 0.0030(10) -0.0069(9) -0.0092(10)
C21 0.0621(17) 0.0396(14) 0.0324(12) -0.0089(12) -0.0013(11) -0.0019(10)
C22 0.0579(15) 0.0334(12) 0.0321(12) -0.0090(11) -0.0008(10) -0.0082(9)
C23 0.0658(18) 0.0635(19) 0.0312(13) 0.0071(15) -0.0060(12) -0.0139(12)
C101 0.0386(13) 0.0421(14) 0.0511(15) -0.0067(11) -0.0121(11) 0.0008(11)
N101 0.0556(17) 0.0549(16) 0.092(2) -0.0197(13) -0.0255(15) 0.0042(15)
O101 0.103(2) 0.0722(17) 0.111(2) -0.0413(15) -0.0389(17) -0.0134(16)
C102 0.0391(14) 0.0584(17) 0.0512(16) 0.0049(12) -0.0012(12) -0.0121(13)
O102 0.0402(14) 0.114(3) 0.179(3) -0.0187(15) -0.0151(16) -0.029(2)
C103 0.0534(17) 0.0654(19) 0.0557(17) 0.0089(14) -0.0165(13) -0.0266(15)
C104 0.0424(14) 0.0585(17) 0.0599(17) -0.0046(13) -0.0170(12) -0.0125(14)
C105 0.0374(13) 0.0565(17) 0.0517(15) -0.0014(12) -0.0001(11) -0.0103(13)
C106 0.0528(15) 0.0420(14) 0.0444(14) -0.0029(12) -0.0046(12) -0.0103(11)

loop_
_atom_type_symbol
_atom_type_scat_Cromer_Mann_a1
_atom_type_scat_Cromer_Mann_a2
_atom_type_scat_Cromer_Mann_a3
_atom_type_scat_Cromer_Mann_a4
_atom_type_scat_Cromer_Mann_b1
_atom_type_scat_Cromer_Mann_b2
_atom_type_scat_Cromer_Mann_b3
_atom_type_scat_Cromer_Mann_b4
_atom_type_scat_Cromer_Mann_c
_atom_type_scat_dispersion_source
_atom_type_scat_dispersion_real
_atom_type_scat_dispersion_imag
_atom_type_scat_source
H 0.49300 0.32291 0.14019 0.04081 10.51090 26.12570 3.14236 57.79970 0.0030380000826 'Henke, Gullikson and Davis, At. Data and Nucl. Data Tables, 1993, 54, 2' 0.00000 0.00000 'International Tables'
C 2.31000 1.02000 1.58860 0.86500 20.84390 10.20750 0.56870 51.65120 0.215599998832 'Henke, Gullikson and Davis, At. Data and Nucl. Data Tables, 1993, 54, 2' 0.00347 0.00161 'nternational Tables '
O 3.04850 2.28680 1.54630 0.86700 13.27710 5.70110 0.32390 32.90890 0.250800013542 'Henke, Gullikson and Davis, At. Data and Nucl. Data Tables, 1993, 54, 2' 0.01158 0.00611 'International Tables V'
N 12.21260 3.13220 2.01250 1.16630 0.00570 9.89330 28.99750 0.58260 -11.5290002823 'Henke, Gullikson and Davis, At. Data and Nucl. Data Tables, 1993, 54, 2' 0.00653 0.00323 'International Tables V'

loop_
_geom_angle_atom_site_label_1
_geom_angle_atom_site_label_2
_geom_angle_atom_site_label_3
_geom_angle_site_symmetry_1
_geom_angle_site_symmetry_3
_geom_angle
C10 C1 C2 2_575 . 125.44(17)
C11 C1 C2 . . 118.19(17)
C11 C1 C10 . 2_575 116.37(17)
C2 N1 H1 . . 126.02(11)
C5 N1 H1 . . 126.02(10)
C5 N1 C2 . . 107.95(16)
N1 C2 C1 . . 125.50(18)
C3 C2 C1 . . 125.69(17)
C3 C2 N1 . . 108.79(17)
C7 N2 H2 . . 126.28(10)
C10 N2 H2 . . 126.28(11)
C10 N2 C7 . . 107.43(16)
H3 C3 C2 . . 126.37(11)
C4 C3 C2 . . 107.25(18)
C4 C3 H3 . . 126.37(12)
O2 N3 O1 . . 123.68(19)
C14 N3 O1 . . 118.12(18)
C14 N3 O2 . . 118.2(2)
H4 C4 C3 . . 126.23(12)
C5 C4 C3 . . 107.55(18)
C5 C4 H4 . . 126.23(12)
C4 C5 N1 . . 108.44(17)
C6 C5 N1 . . 126.46(18)
C6 C5 C4 . . 125.10(19)
C7 C6 C5 . . 125.03(19)
C17 C6 C5 . . 117.50(17)
C17 C6 C7 . . 117.47(17)
C6 C7 N2 . . 126.41(17)
C8 C7 N2 . . 109.04(17)
C8 C7 C6 . . 124.54(19)
H8 C8 C7 . . 126.39(12)
C9 C8 C7 . . 107.22(18)
C9 C8 H8 . . 126.39(12)
H9 C9 C8 . . 126.33(12)
C10 C9 C8 . . 107.34(18)
C10 C9 H9 . . 126.33(11)
N2 C10 C1 . 2_575 126.24(18)
C9 C10 C1 . 2_575 124.76(17)
C9 C10 N2 . . 108.96(17)
C12 C11 C1 . . 119.81(17)
C16 C11 C1 . . 120.80(18)
C16 C11 C12 . . 119.37(18)
H12 C12 C11 . . 119.57(11)
C13 C12 C11 . . 120.86(19)
C13 C12 H12 . . 119.57(13)
H13 C13 C12 . . 120.77(13)
C14 C13 C12 . . 118.5(2)
C14 C13 H13 . . 120.77(12)
C13 C14 N3 . . 118.88(19)
C15 C14 N3 . . 118.92(18)
C15 C14 C13 . . 122.19(18)
H15 C15 C14 . . 120.65(12)
C16 C15 C14 . . 118.7(2)
C16 C15 H15 . . 120.65(13)
C15 C16 C11 . . 120.4(2)
H16 C16 C11 . . 119.82(12)
H16 C16 C15 . . 119.82(13)
C18 C17 C6 . . 121.0(2)
C22 C17 C6 . . 121.06(19)
C22 C17 C18 . . 118.0(2)
H18 C18 C17 . . 119.36(14)
C19 C18 C17 . . 121.3(2)
C19 C18 H18 . . 119.36(15)
H19 C19 C18 . . 119.68(15)
C20 C19 C18 . . 120.6(2)
C20 C19 H19 . . 119.68(14)
C21 C20 C19 . . 118.4(2)
C23 C20 C19 . . 120.6(2)
C23 C20 C21 . . 121.0(2)
H21 C21 C20 . . 119.43(15)
C22 C21 C20 . . 121.1(2)
C22 C21 H21 . . 119.43(15)
C21 C22 C17 . . 120.6(2)
H22 C22 C17 . . 119.72(13)
H22 C22 C21 . . 119.72(15)
H23a C23 C20 . . 109.5
H23b C23 C20 . . 109.5
H23b C23 H23a . . 109.5
H23c C23 C20 . . 109.5
H23c C23 H23a . . 109.5
H23c C23 H23b . . 109.5
C102 C101 N101 . . 118.9(3)
C106 C101 N101 . . 118.6(3)
C106 C101 C102 . . 122.5(3)
O101 N101 C101 . . 118.2(3)
O102 N101 C101 . . 117.9(3)
O102 N101 O101 . . 123.9(3)
H102 C102 C101 . . 120.88(16)
C103 C102 C101 . . 118.2(2)
C103 C102 H102 . . 120.88(17)
H103 C103 C102 . . 119.77(17)
C104 C103 C102 . . 120.5(3)
C104 C103 H103 . . 119.77(18)
H104 C104 C103 . . 119.89(18)
C105 C104 C103 . . 120.2(3)
C105 C104 H104 . . 119.89(17)
H105 C105 C104 . . 119.47(17)
C106 C105 C104 . . 121.1(3)
C106 C105 H105 . . 119.47(16)
C105 C106 C101 . . 117.5(3)
H106 C106 C101 . . 121.26(17)
H106 C106 C105 . . 121.26(16)

loop_
_geom_bond_atom_site_label_1
_geom_bond_atom_site_label_2
_geom_bond_site_symmetry_2
_geom_bond_distance
C1 C2 . 1.400(3)
C1 C10 2_575 1.403(3)
C1 C11 . 1.501(2)
N1 H1 . 0.8800
N1 C2 . 1.372(2)
N1 C5 . 1.371(3)
O1 N3 . 1.226(3)
C2 C3 . 1.438(3)
N2 H2 . 0.8800
N2 C7 . 1.370(3)
N2 C10 . 1.372(2)
O2 N3 . 1.213(3)
C3 H3 . 0.9500
C3 C4 . 1.357(3)
N3 C14 . 1.468(2)
C4 H4 . 0.9500
C4 C5 . 1.442(3)
C5 C6 . 1.399(3)
C6 C7 . 1.402(3)
C6 C17 . 1.498(3)
C7 C8 . 1.444(3)
C8 H8 . 0.9500
C8 C9 . 1.352(3)
C9 H9 . 0.9500
C9 C10 . 1.443(3)
C11 C12 . 1.385(3)
C11 C16 . 1.389(3)
C12 H12 . 0.9500
C12 C13 . 1.388(3)
C13 H13 . 0.9500
C13 C14 . 1.374(3)
C14 C15 . 1.379(3)
C15 H15 . 0.9500
C15 C16 . 1.390(3)
C16 H16 . 0.9500
C17 C18 . 1.382(3)
C17 C22 . 1.388(3)
C18 H18 . 0.9500
C18 C19 . 1.389(3)
C19 H19 . 0.9500
C19 C20 . 1.386(4)
C20 C21 . 1.374(4)
C20 C23 . 1.513(3)
C21 H21 . 0.9500
C21 C22 . 1.396(3)
C22 H22 . 0.9500
C23 H23a . 0.9800
C23 H23b . 0.9800
C23 H23c . 0.9800
C101 N101 . 1.466(4)
C101 C102 . 1.385(4)
C101 C106 . 1.378(4)
N101 O101 . 1.231(4)
N101 O102 . 1.210(4)
C102 H102 . 0.9500
C102 C103 . 1.368(4)
C103 H103 . 0.9500
C103 C104 . 1.381(4)
C104 H104 . 0.9500
C104 C105 . 1.364(4)
C105 H105 . 0.9500
C105 C106 . 1.382(4)
C106 H106 . 0.9500

loop_
_geom_hbond_atom_site_label_D
_geom_hbond_atom_site_label_H
_geom_hbond_atom_site_label_A
_geom_hbond_site_symmetry_A
_geom_hbond_distance_DH
_geom_hbond_distance_HA
_geom_hbond_distance_DA
_geom_hbond_angle_DHA
C12 H12 O2 1_655 0.950(3) 2.453(3) 3.355(3) 158.6(2)
C104 H104 O102 1_655 0.951(5) 2.580(5) 3.272(4) 129.9(3)

_cod_database_fobs_code 2242346
